data_4064299
loop_
_publ_author_name
'Arrowsmith, Merle'
'Hill, Michael S.'
'Kociok-K\"ohn, Gabriele'

_publ_section_title
;
 Suppression of Schlenk Equilibration and Heavier Alkaline Earth Alkyl
 Catalysis: A Dearomatization Strategy
;
_journal_issue 6
_journal_name_full Organometallics
_journal_page_first 1291
_journal_paper_doi 10.1021/om200028m
_journal_volume 30
_journal_year 2011
_chemical_formula_moiety 'C86 H118 K2 N4 Si4, 2(C7 H8)'
_chemical_formula_sum 'C100 H134 K2 N4 Si4'
_chemical_formula_weight 1582.67
_chemical_name_systematic
;
 ?
;
_space_group_IT_number 2
_symmetry_cell_setting triclinic
_symmetry_space_group_name_Hall '-P 1'
_symmetry_space_group_name_H-M 'P -1'
_atom_sites_solution_hydrogens geom
_atom_sites_solution_primary direct
_atom_sites_solution_secondary difmap
_audit_creation_method SHELXL-97
_cell_angle_alpha 110.607(2)
_cell_angle_beta 96.794(3)
_cell_angle_gamma 97.900(2)
_cell_formula_units_Z 1
_cell_length_a 12.8884(5)
_cell_length_b 13.4573(5)
_cell_length_c 15.4273(6)
_cell_measurement_reflns_used 29060
_cell_measurement_temperature 150(2)
_cell_measurement_theta_max 25.028
_cell_measurement_theta_min 2.910
_cell_volume 2440.37(17)
_computing_cell_refinement 'HKL Scalepack (Otwinski & Minor, 1997)'
_computing_data_collection 'Collect (Nonius BV, 1997-2000)'
_computing_data_reduction
;
 DENZO-SCALEPACK Z. Otwinowski and W. Minor, " 
 Processing of X-ray Diffraction Data Collected in Oscillation Mode ", 
 Methods in Enzymology, Volume 276: Macromolecular Crystallography, 
 part A, p.307-326, 1997,C.W. Carter, Jr. & R. M. Sweet, Eds., Academic Press.
;
_computing_molecular_graphics 'ORTEP3 for Windows - Farrugia, L. J. J. Appl. Crystallogr. 1997, 30, 565'
_computing_publication_material
;
 'WinGX publication routines, Farrugia, 
 L. J., J. Appl. Crystallogr., 1999, 32, 837-838
;
_computing_structure_refinement
;
 SHELXL97 -Program for Crystal Structure Analysis (Release 97-2). 
 Sheldrick, G.M., Instit\"ut f\"ur Anorganische Chemie der Universit\"at, 
 Tammanstrasse 4, D-3400 G\"ottingen, Germany, 1998 
;
_computing_structure_solution
; 
 SIR97- Altomare A., Burla M.C., Camalli M., Cascarano G.L., Giacovazzo C. , 
 Guagliardi A., Moliterni A.G.G., Polidori G.,Spagna R. 
 (1999) J. Appl. Cryst. 32, 115-119
;
_diffrn_ambient_temperature 150(2)
_diffrn_measured_fraction_theta_full 0.968
_diffrn_measured_fraction_theta_max 0.968
_diffrn_measurement_device_type 'Nonius Kappa CCD'
_diffrn_measurement_method '174 2.0 degree images with \w scans'
_diffrn_radiation_monochromator graphite
_diffrn_radiation_source 'fine-focus sealed tube'
_diffrn_radiation_type MoK\a
_diffrn_radiation_wavelength 0.71073
_diffrn_reflns_av_R_equivalents 0.0641
_diffrn_reflns_av_sigmaI/netI 0.0550
_diffrn_reflns_limit_h_max 15
_diffrn_reflns_limit_h_min -15
_diffrn_reflns_limit_k_max 15
_diffrn_reflns_limit_k_min -15
_diffrn_reflns_limit_l_max 18
_diffrn_reflns_limit_l_min -18
_diffrn_reflns_number 27778
_diffrn_reflns_theta_full 25.00
_diffrn_reflns_theta_max 25.00
_diffrn_reflns_theta_min 6.40
_diffrn_standards_decay_% 0
_diffrn_standards_number 0
_exptl_absorpt_coefficient_mu 0.191
_exptl_absorpt_correction_T_max 0.9812
_exptl_absorpt_correction_T_min 0.9311
_exptl_absorpt_correction_type multi-scan
_exptl_absorpt_process_details
;
multi-scan from symmetry-related measurements 
Sortav (Blessing 1995)
;
_exptl_crystal_colour 'green blue'
_exptl_crystal_density_diffrn 1.077
_exptl_crystal_density_method 'not measured'
_exptl_crystal_description plate
_exptl_crystal_F_000 856
_exptl_crystal_size_max 0.38
_exptl_crystal_size_mid 0.25
_exptl_crystal_size_min 0.10
_refine_diff_density_max 0.444
_refine_diff_density_min -0.331
_refine_diff_density_rms 0.056
_refine_ls_extinction_method none
_refine_ls_goodness_of_fit_ref 1.100
_refine_ls_hydrogen_treatment constr
_refine_ls_matrix_type full
_refine_ls_number_parameters 503
_refine_ls_number_reflns 8336
_refine_ls_number_restraints 0
_refine_ls_restrained_S_all 1.100
_refine_ls_R_factor_all 0.0990
_refine_ls_R_factor_gt 0.0704
_refine_ls_shift/su_max 0.001
_refine_ls_shift/su_mean 0.000
_refine_ls_structure_factor_coef Fsqd
_refine_ls_weighting_details 'calc w=1/[\s^2^(Fo^2^)+(0.0212P)^2^+5.2340P] where P=(Fo^2^+2Fc^2^)/3'
_refine_ls_weighting_scheme calc
_refine_ls_wR_factor_gt 0.1528
_refine_ls_wR_factor_ref 0.1706
_reflns_number_gt 6190
_reflns_number_total 8336
_reflns_threshold_expression >2sigma(I)
_cod_data_source_file om200028m_si_001.cif
_cod_data_source_block h09msh22
_cod_original_cell_volume 2440.37(16)
_cod_original_sg_symbol_H-M P-1
_cod_database_code 4064299

loop_
_symmetry_equiv_pos_as_xyz
'x, y, z'
'-x, -y, -z'

loop_
_atom_site_label
_atom_site_type_symbol
_atom_site_fract_x
_atom_site_fract_y
_atom_site_fract_z
_atom_site_U_iso_or_equiv
_atom_site_adp_type
_atom_site_occupancy
_atom_site_symmetry_multiplicity
_atom_site_calc_flag
_atom_site_refinement_flags
K K 0.45352(7) 0.12379(8) 0.12664(6) 0.0456(3) Uani 1 1 d .
N1 N 0.2789(2) 0.2106(2) 0.11273(19) 0.0269(6) Uani 1 1 d .
N2 N 0.3700(2) 0.1102(2) -0.04725(19) 0.0262(6) Uani 1 1 d .
Si1 Si 0.15028(9) 0.41922(8) -0.25277(8) 0.0391(3) Uani 1 1 d .
Si2 Si -0.03546(8) 0.24476(9) -0.41782(7) 0.0342(3) Uani 1 1 d .
C1 C 0.2354(3) 0.2632(3) 0.1935(2) 0.0271(7) Uani 1 1 d .
C2 C 0.2535(3) 0.3767(3) 0.2336(2) 0.0322(8) Uani 1 1 d .
C3 C 0.3157(3) 0.4458(3) 0.1899(3) 0.0416(9) Uani 1 1 d .
H3 H 0.3109 0.4008 0.1219 0.050 Uiso 1 1 calc R
C4 C 0.2702(5) 0.5467(4) 0.1955(4) 0.0674(14) Uani 1 1 d .
H4A H 0.1951 0.5250 0.1651 0.101 Uiso 1 1 calc R
H4B H 0.3101 0.5858 0.1632 0.101 Uiso 1 1 calc R
H4C H 0.2763 0.5937 0.2616 0.101 Uiso 1 1 calc R
C5 C 0.4328(4) 0.4771(4) 0.2356(4) 0.0667(14) Uani 1 1 d .
H5A H 0.4606 0.4117 0.2318 0.100 Uiso 1 1 calc R
H5B H 0.4403 0.5245 0.3018 0.100 Uiso 1 1 calc R
H5C H 0.4729 0.5152 0.2027 0.100 Uiso 1 1 calc R
C6 C 0.2152(3) 0.4248(3) 0.3157(3) 0.0386(9) Uani 1 1 d .
H6 H 0.2277 0.5015 0.3442 0.046 Uiso 1 1 calc R
C7 C 0.1596(3) 0.3643(3) 0.3570(3) 0.0418(9) Uani 1 1 d .
H7 H 0.1323 0.3989 0.4122 0.050 Uiso 1 1 calc R
C8 C 0.1439(3) 0.2519(3) 0.3170(3) 0.0374(8) Uani 1 1 d .
H8 H 0.1058 0.2101 0.3456 0.045 Uiso 1 1 calc R
C9 C 0.1826(3) 0.1996(3) 0.2362(2) 0.0299(7) Uani 1 1 d .
C10 C 0.1656(3) 0.0765(3) 0.1927(3) 0.0396(9) Uani 1 1 d .
H10 H 0.2225 0.0584 0.1543 0.047 Uiso 1 1 calc R
C11 C 0.0602(5) 0.0290(4) 0.1256(4) 0.0767(17) Uani 1 1 d .
H11A H 0.0513 -0.0500 0.0987 0.115 Uiso 1 1 calc R
H11B H 0.0590 0.0570 0.0748 0.115 Uiso 1 1 calc R
H11C H 0.0021 0.0493 0.1596 0.115 Uiso 1 1 calc R
C12 C 0.1772(4) 0.0236(4) 0.2647(3) 0.0537(11) Uani 1 1 d .
H12A H 0.1658 -0.0551 0.2321 0.080 Uiso 1 1 calc R
H12B H 0.1243 0.0416 0.3055 0.080 Uiso 1 1 calc R
H12C H 0.2488 0.0502 0.3028 0.080 Uiso 1 1 calc R
C13 C 0.4060(3) 0.0570(3) -0.1318(2) 0.0278(7) Uani 1 1 d .
C14 C 0.3477(3) -0.0448(3) -0.1982(2) 0.0330(8) Uani 1 1 d .
C15 C 0.2452(3) -0.0973(3) -0.1788(3) 0.0386(9) Uani 1 1 d .
H15 H 0.2080 -0.0379 -0.1461 0.046 Uiso 1 1 calc R
C16 C 0.2701(4) -0.1551(4) -0.1123(4) 0.0616(13) Uani 1 1 d .
H16A H 0.2034 -0.1881 -0.1003 0.092 Uiso 1 1 calc R
H16B H 0.3129 -0.1030 -0.0528 0.092 Uiso 1 1 calc R
H16C H 0.3099 -0.2115 -0.1410 0.092 Uiso 1 1 calc R
C17 C 0.1684(4) -0.1748(4) -0.2669(4) 0.0611(13) Uani 1 1 d .
H17A H 0.1043 -0.2046 -0.2490 0.092 Uiso 1 1 calc R
H17B H 0.2027 -0.2338 -0.3009 0.092 Uiso 1 1 calc R
H17C H 0.1487 -0.1358 -0.3074 0.092 Uiso 1 1 calc R
C18 C 0.3874(3) -0.0950(3) -0.2788(3) 0.0418(9) Uani 1 1 d .
H18 H 0.3478 -0.1616 -0.3243 0.050 Uiso 1 1 calc R
C19 C 0.4824(4) -0.0509(4) -0.2947(3) 0.0499(11) Uani 1 1 d .
H19 H 0.5083 -0.0873 -0.3502 0.060 Uiso 1 1 calc R
C20 C 0.5405(3) 0.0467(4) -0.2297(3) 0.0449(10) Uani 1 1 d .
H20 H 0.6065 0.0763 -0.2410 0.054 Uiso 1 1 calc R
C21 C 0.5038(3) 0.1030(3) -0.1471(2) 0.0316(8) Uani 1 1 d .
C22 C 0.5629(3) 0.2148(3) -0.0800(3) 0.0360(8) Uani 1 1 d .
H22 H 0.5573 0.2189 -0.0147 0.043 Uiso 1 1 calc R
C23 C 0.5085(3) 0.3020(3) -0.0961(4) 0.0520(11) Uani 1 1 d .
H23A H 0.5472 0.3734 -0.0523 0.078 Uiso 1 1 calc R
H23B H 0.4350 0.2913 -0.0855 0.078 Uiso 1 1 calc R
H23C H 0.5083 0.2974 -0.1609 0.078 Uiso 1 1 calc R
C24 C 0.6812(3) 0.2362(4) -0.0839(4) 0.0524(11) Uani 1 1 d .
H24A H 0.7144 0.3090 -0.0389 0.079 Uiso 1 1 calc R
H24B H 0.6900 0.2307 -0.1476 0.079 Uiso 1 1 calc R
H24C H 0.7153 0.1827 -0.0678 0.079 Uiso 1 1 calc R
C25 C 0.2349(2) 0.2020(2) 0.0309(2) 0.0243(7) Uani 1 1 d .
C26 C 0.1367(3) 0.2375(3) 0.0003(2) 0.0273(7) Uani 1 1 d .
C27 C 0.0584(3) 0.2828(3) 0.0444(2) 0.0329(8) Uani 1 1 d .
H27 H 0.0603 0.2988 0.1097 0.039 Uiso 1 1 calc R
C28 C -0.0244(3) 0.3046(3) -0.0099(3) 0.0368(8) Uani 1 1 d .
H28 H -0.0795 0.3355 0.0192 0.044 Uiso 1 1 calc R
C29 C -0.0272(3) 0.2820(3) -0.1051(3) 0.0355(8) Uani 1 1 d .
H29 H -0.0842 0.2977 -0.1399 0.043 Uiso 1 1 calc R
C30 C 0.0520(3) 0.2366(3) -0.1511(2) 0.0260(7) Uani 1 1 d .
C31 C 0.0525(3) 0.2069(3) -0.2565(2) 0.0292(7) Uani 1 1 d .
H31 H -0.0092 0.1459 -0.2906 0.035 Uiso 1 1 calc R
C32 C 0.1520(3) 0.1648(3) -0.2839(2) 0.0344(8) Uani 1 1 d .
H32 H 0.1625 0.1521 -0.3465 0.041 Uiso 1 1 calc R
C33 C 0.2270(3) 0.1436(3) -0.2274(2) 0.0323(8) Uani 1 1 d .
H33 H 0.2848 0.1142 -0.2524 0.039 Uiso 1 1 calc R
C34 C 0.2210(3) 0.1649(3) -0.1301(2) 0.0271(7) Uani 1 1 d .
C35 C 0.1330(3) 0.2146(3) -0.0966(2) 0.0251(7) Uani 1 1 d .
C36 C 0.2832(3) 0.1523(3) -0.0558(2) 0.0259(7) Uani 1 1 d .
C37 C 0.0352(3) 0.3012(3) -0.2912(2) 0.0299(7) Uani 1 1 d .
H37 H -0.0201 0.3330 -0.2560 0.036 Uiso 1 1 calc R
C38 C 0.2448(4) 0.4021(4) -0.3378(4) 0.0636(13) Uani 1 1 d .
H38A H 0.2974 0.4693 -0.3190 0.095 Uiso 1 1 calc R
H38B H 0.2052 0.3852 -0.4011 0.095 Uiso 1 1 calc R
H38C H 0.2814 0.3429 -0.3378 0.095 Uiso 1 1 calc R
C39 C 0.2294(4) 0.4456(4) -0.1344(3) 0.0539(11) Uani 1 1 d .
H39A H 0.2588 0.3816 -0.1361 0.081 Uiso 1 1 calc R
H39B H 0.1831 0.4612 -0.0871 0.081 Uiso 1 1 calc R
H39C H 0.2877 0.5077 -0.1178 0.081 Uiso 1 1 calc R
C40 C 0.0944(4) 0.5430(3) -0.2436(4) 0.0618(13) Uani 1 1 d .
H40A H 0.1498 0.6075 -0.2092 0.093 Uiso 1 1 calc R
H40B H 0.0345 0.5452 -0.2098 0.093 Uiso 1 1 calc R
H40C H 0.0699 0.5410 -0.3068 0.093 Uiso 1 1 calc R
C41 C -0.1687(3) 0.1645(4) -0.4252(3) 0.0589(12) Uani 1 1 d .
H41A H -0.2081 0.2102 -0.3820 0.088 Uiso 1 1 calc R
H41B H -0.1593 0.1024 -0.4079 0.088 Uiso 1 1 calc R
H41C H -0.2084 0.1387 -0.4897 0.088 Uiso 1 1 calc R
C42 C -0.0567(4) 0.3548(4) -0.4616(3) 0.0501(11) Uani 1 1 d .
H42A H -0.0953 0.3228 -0.5267 0.075 Uiso 1 1 calc R
H42B H 0.0124 0.3975 -0.4591 0.075 Uiso 1 1 calc R
H42C H -0.0983 0.4017 -0.4219 0.075 Uiso 1 1 calc R
C43 C 0.0366(4) 0.1524(3) -0.5006(3) 0.0442(10) Uani 1 1 d .
H43A H -0.0050 0.1246 -0.5646 0.066 Uiso 1 1 calc R
H43B H 0.0457 0.0918 -0.4811 0.066 Uiso 1 1 calc R
H43C H 0.1065 0.1925 -0.4995 0.066 Uiso 1 1 calc R
C51 C 0.4468(5) 0.2130(6) 0.5270(4) 0.0848(19) Uani 1 1 d .
C52 C 0.3914(5) 0.2590(5) 0.4770(4) 0.0744(17) Uani 1 1 d .
H52 H 0.3159 0.2423 0.4668 0.089 Uiso 1 1 calc R
C53 C 0.4386(5) 0.3284(6) 0.4401(5) 0.0859(19) Uani 1 1 d .
H53 H 0.3968 0.3587 0.4047 0.103 Uiso 1 1 calc R
C54 C 0.5505(7) 0.3540(6) 0.4558(6) 0.111(3) Uani 1 1 d .
H54 H 0.5874 0.4021 0.4320 0.134 Uiso 1 1 calc R
C55 C 0.6070(5) 0.3019(6) 0.5113(5) 0.095(3) Uani 1 1 d .
H55 H 0.6826 0.3167 0.5252 0.113 Uiso 1 1 calc R
C56 C 0.5514(6) 0.2339(6) 0.5420(5) 0.092(2) Uani 1 1 d .
H56 H 0.5889 0.1992 0.5761 0.111 Uiso 1 1 calc R
C57 C 0.3923(8) 0.1328(8) 0.5631(7) 0.130(3) Uani 1 1 d .
H57A H 0.3801 0.0599 0.5147 0.195 Uiso 1 1 calc R
H57B H 0.3239 0.1512 0.5783 0.195 Uiso 1 1 calc R
H57C H 0.4375 0.1353 0.6199 0.195 Uiso 1 1 calc R

loop_
_atom_site_aniso_label
_atom_site_aniso_U_11
_atom_site_aniso_U_22
_atom_site_aniso_U_33
_atom_site_aniso_U_23
_atom_site_aniso_U_13
_atom_site_aniso_U_12
K 0.0466(5) 0.0610(6) 0.0348(5) 0.0189(4) 0.0022(4) 0.0298(4)
N1 0.0276(14) 0.0310(15) 0.0230(14) 0.0105(12) 0.0046(12) 0.0078(11)
N2 0.0264(14) 0.0293(14) 0.0252(14) 0.0105(12) 0.0055(11) 0.0116(11)
Si1 0.0441(6) 0.0349(5) 0.0370(6) 0.0134(5) 0.0051(5) 0.0048(4)
Si2 0.0347(5) 0.0432(6) 0.0285(5) 0.0178(4) 0.0022(4) 0.0115(4)
C1 0.0240(16) 0.0356(18) 0.0220(16) 0.0107(14) 0.0028(13) 0.0079(14)
C2 0.0342(19) 0.0326(18) 0.0293(18) 0.0116(15) 0.0046(15) 0.0054(15)
C3 0.052(2) 0.033(2) 0.041(2) 0.0145(17) 0.0158(19) 0.0056(17)
C4 0.083(4) 0.050(3) 0.091(4) 0.044(3) 0.030(3) 0.020(2)
C5 0.048(3) 0.070(3) 0.090(4) 0.041(3) 0.019(3) -0.001(2)
C6 0.047(2) 0.0333(19) 0.033(2) 0.0066(16) 0.0101(17) 0.0095(16)
C7 0.051(2) 0.047(2) 0.030(2) 0.0118(17) 0.0154(17) 0.0173(18)
C8 0.037(2) 0.046(2) 0.033(2) 0.0195(17) 0.0098(16) 0.0075(16)
C9 0.0275(17) 0.0333(18) 0.0302(18) 0.0145(15) 0.0038(14) 0.0042(14)
C10 0.045(2) 0.035(2) 0.039(2) 0.0149(17) 0.0123(17) 0.0010(16)
C11 0.088(4) 0.046(3) 0.076(4) 0.025(3) -0.035(3) -0.013(3)
C12 0.068(3) 0.045(2) 0.057(3) 0.028(2) 0.009(2) 0.014(2)
C13 0.0298(17) 0.0336(18) 0.0242(17) 0.0129(14) 0.0035(14) 0.0152(14)
C14 0.0372(19) 0.0326(18) 0.0281(18) 0.0099(15) -0.0030(15) 0.0150(15)
C15 0.035(2) 0.0329(19) 0.041(2) 0.0082(16) -0.0021(16) 0.0055(15)
C16 0.056(3) 0.069(3) 0.059(3) 0.037(3) -0.008(2) -0.008(2)
C17 0.052(3) 0.052(3) 0.061(3) 0.014(2) -0.021(2) -0.003(2)
C18 0.048(2) 0.044(2) 0.031(2) 0.0087(17) 0.0005(17) 0.0206(18)
C19 0.064(3) 0.063(3) 0.027(2) 0.0130(19) 0.0130(19) 0.033(2)
C20 0.042(2) 0.062(3) 0.043(2) 0.027(2) 0.0177(18) 0.020(2)
C21 0.0317(18) 0.0399(19) 0.0301(18) 0.0182(16) 0.0075(15) 0.0136(15)
C22 0.0279(18) 0.042(2) 0.046(2) 0.0247(18) 0.0104(16) 0.0070(15)
C23 0.041(2) 0.045(2) 0.078(3) 0.031(2) 0.013(2) 0.0084(18)
C24 0.030(2) 0.059(3) 0.075(3) 0.035(2) 0.010(2) 0.0070(18)
C25 0.0229(16) 0.0259(16) 0.0271(17) 0.0124(13) 0.0063(13) 0.0061(13)
C26 0.0276(17) 0.0326(18) 0.0252(17) 0.0136(14) 0.0053(14) 0.0088(14)
C27 0.0292(18) 0.047(2) 0.0255(18) 0.0145(16) 0.0079(14) 0.0131(16)
C28 0.0282(18) 0.054(2) 0.0321(19) 0.0161(17) 0.0103(15) 0.0163(16)
C29 0.0285(18) 0.049(2) 0.035(2) 0.0201(17) 0.0038(15) 0.0145(16)
C30 0.0257(16) 0.0294(17) 0.0253(17) 0.0130(14) 0.0045(13) 0.0063(13)
C31 0.0316(18) 0.0324(18) 0.0261(18) 0.0132(15) 0.0042(14) 0.0090(14)
C32 0.042(2) 0.042(2) 0.0240(18) 0.0149(16) 0.0070(15) 0.0165(16)
C33 0.0371(19) 0.0365(19) 0.0278(18) 0.0122(15) 0.0088(15) 0.0185(15)
C34 0.0269(17) 0.0317(17) 0.0257(17) 0.0128(14) 0.0050(14) 0.0098(13)
C35 0.0255(16) 0.0262(16) 0.0249(17) 0.0105(13) 0.0063(13) 0.0054(13)
C36 0.0270(17) 0.0283(17) 0.0225(16) 0.0097(14) 0.0041(13) 0.0053(13)
C37 0.0327(18) 0.0353(18) 0.0277(18) 0.0151(15) 0.0072(14) 0.0151(15)
C38 0.055(3) 0.066(3) 0.071(3) 0.026(3) 0.022(3) 0.001(2)
C39 0.053(3) 0.045(2) 0.048(3) 0.010(2) -0.009(2) -0.0060(19)
C40 0.082(3) 0.036(2) 0.063(3) 0.014(2) 0.004(3) 0.012(2)
C41 0.037(2) 0.083(3) 0.053(3) 0.030(2) -0.008(2) -0.003(2)
C42 0.066(3) 0.056(3) 0.036(2) 0.023(2) 0.003(2) 0.026(2)
C43 0.058(3) 0.045(2) 0.028(2) 0.0133(17) -0.0001(18) 0.0152(19)
C51 0.082(4) 0.100(5) 0.055(3) 0.002(3) 0.010(3) 0.041(4)
C52 0.068(3) 0.092(4) 0.053(3) 0.007(3) 0.006(3) 0.041(3)
C53 0.072(4) 0.101(5) 0.077(4) 0.016(4) 0.013(3) 0.038(4)
C54 0.113(6) 0.077(4) 0.097(5) -0.027(4) 0.026(5) 0.018(4)
C55 0.049(3) 0.094(5) 0.082(4) -0.032(4) -0.014(3) 0.023(3)
C56 0.066(4) 0.100(5) 0.068(4) -0.015(4) -0.017(3) 0.028(4)
C57 0.153(8) 0.152(8) 0.133(7) 0.082(6) 0.070(6) 0.068(6)

loop_
_atom_type_symbol
_atom_type_description
_atom_type_scat_dispersion_real
_atom_type_scat_dispersion_imag
_atom_type_scat_source
C C 0.0033 0.0016 'International Tables Vol C Tables 4.2.6.8 and 6.1.1.4'
H H 0.0000 0.0000 'International Tables Vol C Tables 4.2.6.8 and 6.1.1.4'
N N 0.0061 0.0033 'International Tables Vol C Tables 4.2.6.8 and 6.1.1.4'
Si Si 0.0817 0.0704 'International Tables Vol C Tables 4.2.6.8 and 6.1.1.4'
K K 0.2009 0.2494 'International Tables Vol C Tables 4.2.6.8 and 6.1.1.4'

loop_
_geom_angle_atom_site_label_1
_geom_angle_atom_site_label_2
_geom_angle_atom_site_label_3
_geom_angle
_geom_angle_site_symmetry_1
_geom_angle_site_symmetry_3
N1 K N2 63.52(8) . .
N1 K C18 139.45(10) . 2_655
N2 K C18 157.00(10) . 2_655
N1 K C14 165.13(9) . 2_655
N2 K C14 131.35(9) . 2_655
C18 K C14 25.68(10) 2_655 2_655
N1 K C19 121.51(10) . 2_655
N2 K C19 159.51(11) . 2_655
C18 K C19 25.43(12) 2_655 2_655
C14 K C19 45.15(11) 2_655 2_655
N1 K C20 119.81(10) . 2_655
N2 K C20 134.47(10) . 2_655
C18 K C20 44.35(12) 2_655 2_655
C14 K C20 52.09(10) 2_655 2_655
C19 K C20 25.08(11) 2_655 2_655
N1 K C13 158.42(9) . 2_655
N2 K C13 115.25(8) . 2_655
C18 K C13 44.79(9) 2_655 2_655
C14 K C13 25.80(9) 2_655 2_655
C19 K C13 51.85(10) 2_655 2_655
C20 K C13 43.90(9) 2_655 2_655
N1 K C21 134.09(9) . 2_655
N2 K C21 116.49(9) . 2_655
C18 K C21 51.93(10) 2_655 2_655
C14 K C21 44.93(9) 2_655 2_655
C19 K C21 44.39(10) 2_655 2_655
C20 K C21 24.95(9) 2_655 2_655
C13 K C21 24.89(9) 2_655 2_655
N1 K C25 18.89(8) . .
N2 K C25 44.65(8) . .
C18 K C25 158.33(9) 2_655 .
C14 K C25 175.96(9) 2_655 .
C19 K C25 138.08(10) 2_655 .
C20 K C25 129.31(10) 2_655 .
C13 K C25 151.49(9) 2_655 .
C21 K C25 134.20(9) 2_655 .
N1 K C36 43.87(8) . .
N2 K C36 19.65(8) . .
C18 K C36 176.58(10) 2_655 .
C14 K C36 151.00(9) 2_655 .
C19 K C36 157.10(11) 2_655 .
C20 K C36 136.74(10) 2_655 .
C13 K C36 132.77(8) 2_655 .
C21 K C36 127.29(9) 2_655 .
C25 K C36 25.01(7) . .
N1 K K 122.59(7) . 2_655
N2 K K 61.82(6) . 2_655
C18 K K 96.44(7) 2_655 2_655
C14 K K 71.64(7) 2_655 2_655
C19 K K 104.65(8) 2_655 2_655
C20 K K 88.23(8) 2_655 2_655
C13 K K 53.70(6) 2_655 2_655
C21 K K 63.38(6) 2_655 2_655
C25 K K 104.37(6) . 2_655
C36 K K 80.58(6) . 2_655
C25 N1 C1 120.5(3) . .
C25 N1 K 118.2(2) . .
C1 N1 K 121.28(19) . .
C36 N2 C13 116.3(3) . .
C36 N2 K 117.4(2) . .
C13 N2 K 126.18(18) . .
C40 Si1 C38 108.3(2) . .
C40 Si1 C39 107.1(2) . .
C38 Si1 C39 107.6(2) . .
C40 Si1 C37 107.8(2) . .
C38 Si1 C37 112.8(2) . .
C39 Si1 C37 112.95(18) . .
C41 Si2 C42 108.1(2) . .
C41 Si2 C43 107.3(2) . .
C42 Si2 C43 107.67(19) . .
C41 Si2 C37 108.38(19) . .
C42 Si2 C37 111.65(18) . .
C43 Si2 C37 113.55(16) . .
C9 C1 C2 121.3(3) . .
C9 C1 N1 118.5(3) . .
C2 C1 N1 120.0(3) . .
C6 C2 C1 118.1(3) . .
C6 C2 C3 120.6(3) . .
C1 C2 C3 121.3(3) . .
C5 C3 C2 110.4(3) . .
C5 C3 C4 110.5(4) . .
C2 C3 C4 112.6(3) . .
C5 C3 H3 107.7 . .
C2 C3 H3 107.7 . .
C4 C3 H3 107.7 . .
C3 C4 H4A 109.5 . .
C3 C4 H4B 109.5 . .
H4A C4 H4B 109.5 . .
C3 C4 H4C 109.5 . .
H4A C4 H4C 109.5 . .
H4B C4 H4C 109.5 . .
C3 C5 H5A 109.5 . .
C3 C5 H5B 109.5 . .
H5A C5 H5B 109.5 . .
C3 C5 H5C 109.5 . .
H5A C5 H5C 109.5 . .
H5B C5 H5C 109.5 . .
C7 C6 C2 121.8(3) . .
C7 C6 H6 119.1 . .
C2 C6 H6 119.1 . .
C6 C7 C8 119.3(3) . .
C6 C7 H7 120.4 . .
C8 C7 H7 120.4 . .
C9 C8 C7 121.4(3) . .
C9 C8 H8 119.3 . .
C7 C8 H8 119.3 . .
C8 C9 C1 118.1(3) . .
C8 C9 C10 121.3(3) . .
C1 C9 C10 120.6(3) . .
C11 C10 C12 111.2(4) . .
C11 C10 C9 111.2(3) . .
C12 C10 C9 113.8(3) . .
C11 C10 H10 106.7 . .
C12 C10 H10 106.7 . .
C9 C10 H10 106.7 . .
C10 C11 H11A 109.5 . .
C10 C11 H11B 109.5 . .
H11A C11 H11B 109.5 . .
C10 C11 H11C 109.5 . .
H11A C11 H11C 109.5 . .
H11B C11 H11C 109.5 . .
C10 C12 H12A 109.5 . .
C10 C12 H12B 109.5 . .
H12A C12 H12B 109.5 . .
C10 C12 H12C 109.5 . .
H12A C12 H12C 109.5 . .
H12B C12 H12C 109.5 . .
C21 C13 N2 119.0(3) . .
C21 C13 C14 120.2(3) . .
N2 C13 C14 120.7(3) . .
C21 C13 K 79.39(18) . 2_655
N2 C13 K 115.61(19) . 2_655
C14 C13 K 72.78(17) . 2_655
C18 C14 C13 118.7(4) . .
C18 C14 C15 121.2(3) . .
C13 C14 C15 120.1(3) . .
C18 C14 K 75.7(2) . 2_655
C13 C14 K 81.42(18) . 2_655
C15 C14 K 111.9(2) . 2_655
C16 C15 C17 109.8(3) . .
C16 C15 C14 110.4(3) . .
C17 C15 C14 114.1(4) . .
C16 C15 H15 107.4 . .
C17 C15 H15 107.4 . .
C14 C15 H15 107.4 . .
C15 C16 H16A 109.5 . .
C15 C16 H16B 109.5 . .
H16A C16 H16B 109.5 . .
C15 C16 H16C 109.5 . .
H16A C16 H16C 109.5 . .
H16B C16 H16C 109.5 . .
C15 C17 H17A 109.5 . .
C15 C17 H17B 109.5 . .
H17A C17 H17B 109.5 . .
C15 C17 H17C 109.5 . .
H17A C17 H17C 109.5 . .
H17B C17 H17C 109.5 . .
C19 C18 C14 121.7(4) . .
C19 C18 K 79.1(2) . 2_655
C14 C18 K 78.6(2) . 2_655
C19 C18 H18 119.2 . .
C14 C18 H18 119.2 . .
K C18 H18 113.3 2_655 .
C18 C19 C20 120.0(4) . .
C18 C19 K 75.4(2) . 2_655
C20 C19 K 80.7(2) . 2_655
C18 C19 H19 120.0 . .
C20 C19 H19 120.0 . .
K C19 H19 114.3 2_655 .
C19 C20 C21 121.3(4) . .
C19 C20 K 74.2(2) . 2_655
C21 C20 K 80.2(2) . 2_655
C19 C20 H20 119.4 . .
C21 C20 H20 119.4 . .
K C20 H20 116.9 2_655 .
C20 C21 C13 118.2(3) . .
C20 C21 C22 121.2(3) . .
C13 C21 C22 120.4(3) . .
C20 C21 K 74.9(2) . 2_655
C13 C21 K 75.71(19) . 2_655
C22 C21 K 123.8(2) . 2_655
C21 C22 C23 110.4(3) . .
C21 C22 C24 113.7(3) . .
C23 C22 C24 111.2(3) . .
C21 C22 H22 107.1 . .
C23 C22 H22 107.1 . .
C24 C22 H22 107.1 . .
C22 C23 H23A 109.5 . .
C22 C23 H23B 109.5 . .
H23A C23 H23B 109.5 . .
C22 C23 H23C 109.5 . .
H23A C23 H23C 109.5 . .
H23B C23 H23C 109.5 . .
C22 C24 H24A 109.5 . .
C22 C24 H24B 109.5 . .
H24A C24 H24B 109.5 . .
C22 C24 H24C 109.5 . .
H24A C24 H24C 109.5 . .
H24B C24 H24C 109.5 . .
N1 C25 C26 130.7(3) . .
N1 C25 C36 121.7(3) . .
C26 C25 C36 107.6(3) . .
C26 C25 K 173.4(2) . .
C36 C25 K 78.84(16) . .
C27 C26 C35 120.2(3) . .
C27 C26 C25 134.9(3) . .
C35 C26 C25 104.9(3) . .
C26 C27 C28 118.1(3) . .
C26 C27 H27 120.9 . .
C28 C27 H27 120.9 . .
C29 C28 C27 121.2(3) . .
C29 C28 H28 119.4 . .
C27 C28 H28 119.4 . .
C28 C29 C30 121.6(3) . .
C28 C29 H29 119.2 . .
C30 C29 H29 119.2 . .
C35 C30 C29 116.6(3) . .
C35 C30 C31 119.0(3) . .
C29 C30 C31 124.4(3) . .
C32 C31 C30 111.6(3) . .
C32 C31 C37 111.3(3) . .
C30 C31 C37 113.4(3) . .
C32 C31 H31 106.7 . .
C30 C31 H31 106.7 . .
C37 C31 H31 106.7 . .
C33 C32 C31 126.0(3) . .
C33 C32 H32 117.0 . .
C31 C32 H32 117.0 . .
C32 C33 C34 121.3(3) . .
C32 C33 H33 119.4 . .
C34 C33 H33 119.4 . .
C36 C34 C33 135.1(3) . .
C36 C34 C35 109.2(3) . .
C33 C34 C35 115.7(3) . .
C30 C35 C26 122.3(3) . .
C30 C35 C34 126.0(3) . .
C26 C35 C34 111.7(3) . .
N2 C36 C34 134.5(3) . .
N2 C36 C25 119.0(3) . .
C34 C36 C25 106.4(3) . .
C34 C36 K 176.7(2) . .
C25 C36 K 76.16(17) . .
C31 C37 Si1 116.0(2) . .
C31 C37 Si2 110.5(2) . .
Si1 C37 Si2 118.62(19) . .
C31 C37 H37 103.0 . .
Si1 C37 H37 103.0 . .
Si2 C37 H37 103.0 . .
Si1 C38 H38A 109.5 . .
Si1 C38 H38B 109.5 . .
H38A C38 H38B 109.5 . .
Si1 C38 H38C 109.5 . .
H38A C38 H38C 109.5 . .
H38B C38 H38C 109.5 . .
Si1 C39 H39A 109.5 . .
Si1 C39 H39B 109.5 . .
H39A C39 H39B 109.5 . .
Si1 C39 H39C 109.5 . .
H39A C39 H39C 109.5 . .
H39B C39 H39C 109.5 . .
Si1 C40 H40A 109.5 . .
Si1 C40 H40B 109.5 . .
H40A C40 H40B 109.5 . .
Si1 C40 H40C 109.5 . .
H40A C40 H40C 109.5 . .
H40B C40 H40C 109.5 . .
Si2 C41 H41A 109.5 . .
Si2 C41 H41B 109.5 . .
H41A C41 H41B 109.5 . .
Si2 C41 H41C 109.5 . .
H41A C41 H41C 109.5 . .
H41B C41 H41C 109.5 . .
Si2 C42 H42A 109.5 . .
Si2 C42 H42B 109.5 . .
H42A C42 H42B 109.5 . .
Si2 C42 H42C 109.5 . .
H42A C42 H42C 109.5 . .
H42B C42 H42C 109.5 . .
Si2 C43 H43A 109.5 . .
Si2 C43 H43B 109.5 . .
H43A C43 H43B 109.5 . .
Si2 C43 H43C 109.5 . .
H43A C43 H43C 109.5 . .
H43B C43 H43C 109.5 . .
C56 C51 C52 120.0(8) . .
C56 C51 C57 118.0(8) . .
C52 C51 C57 121.9(7) . .
C51 C52 C53 123.3(7) . .
C51 C52 H52 118.4 . .
C53 C52 H52 118.4 . .
C52 C53 C54 118.5(7) . .
C52 C53 H53 120.8 . .
C54 C53 H53 120.8 . .
C53 C54 C55 116.0(8) . .
C53 C54 H54 122.0 . .
C55 C54 H54 122.0 . .
C56 C55 C54 119.6(6) . .
C56 C55 H55 120.2 . .
C54 C55 H55 120.2 . .
C51 C56 C55 122.6(7) . .
C51 C56 H56 118.7 . .
C55 C56 H56 118.7 . .
C51 C57 H57A 109.5 . .
C51 C57 H57B 109.5 . .
H57A C57 H57B 109.5 . .
C51 C57 H57C 109.5 . .
H57A C57 H57C 109.5 . .
H57B C57 H57C 109.5 . .

loop_
_geom_bond_atom_site_label_1
_geom_bond_atom_site_label_2
_geom_bond_distance
_geom_bond_site_symmetry_2
K N1 2.694(3) .
K N2 2.703(3) .
K C18 3.096(4) 2_655
K C14 3.133(3) 2_655
K C19 3.142(4) 2_655
K C20 3.223(4) 2_655
K C13 3.243(3) 2_655
K C21 3.289(3) 2_655
K C25 3.487(3) .
K C36 3.523(3) .
N1 C25 1.281(4) .
N1 C1 1.422(4) .
N2 C36 1.335(4) .
N2 C13 1.417(4) .
Si1 C40 1.870(4) .
Si1 C38 1.871(5) .
Si1 C39 1.872(4) .
Si1 C37 1.886(4) .
Si2 C41 1.866(5) .
Si2 C42 1.870(4) .
Si2 C43 1.876(4) .
Si2 C37 1.888(4) .
C1 C9 1.404(5) .
C1 C2 1.405(5) .
C2 C6 1.389(5) .
C2 C3 1.524(5) .
C3 C5 1.522(6) .
C3 C4 1.531(6) .
C3 H3 1.0000 .
C4 H4A 0.9800 .
C4 H4B 0.9800 .
C4 H4C 0.9800 .
C5 H5A 0.9800 .
C5 H5B 0.9800 .
C5 H5C 0.9800 .
C6 C7 1.376(6) .
C6 H6 0.9500 .
C7 C8 1.393(5) .
C7 H7 0.9500 .
C8 C9 1.387(5) .
C8 H8 0.9500 .
C9 C10 1.526(5) .
C10 C11 1.513(6) .
C10 C12 1.519(6) .
C10 H10 1.0000 .
C11 H11A 0.9800 .
C11 H11B 0.9800 .
C11 H11C 0.9800 .
C12 H12A 0.9800 .
C12 H12B 0.9800 .
C12 H12C 0.9800 .
C13 C21 1.409(5) .
C13 C14 1.427(5) .
C13 K 3.243(3) 2_655
C14 C18 1.385(5) .
C14 C15 1.524(5) .
C14 K 3.133(3) 2_655
C15 C16 1.521(6) .
C15 C17 1.521(5) .
C15 H15 1.0000 .
C16 H16A 0.9800 .
C16 H16B 0.9800 .
C16 H16C 0.9800 .
C17 H17A 0.9800 .
C17 H17B 0.9800 .
C17 H17C 0.9800 .
C18 C19 1.374(6) .
C18 K 3.096(4) 2_655
C18 H18 0.9500 .
C19 C20 1.384(6) .
C19 K 3.142(4) 2_655
C19 H19 0.9500 .
C20 C21 1.408(5) .
C20 K 3.223(4) 2_655
C20 H20 0.9500 .
C21 C22 1.522(5) .
C21 K 3.289(3) 2_655
C22 C23 1.523(5) .
C22 C24 1.526(5) .
C22 H22 1.0000 .
C23 H23A 0.9800 .
C23 H23B 0.9800 .
C23 H23C 0.9800 .
C24 H24A 0.9800 .
C24 H24B 0.9800 .
C24 H24C 0.9800 .
C25 C26 1.496(4) .
C25 C36 1.518(4) .
C26 C27 1.374(5) .
C26 C35 1.410(5) .
C27 C28 1.406(5) .
C27 H27 0.9500 .
C28 C29 1.385(5) .
C28 H28 0.9500 .
C29 C30 1.399(5) .
C29 H29 0.9500 .
C30 C35 1.391(4) .
C30 C31 1.533(5) .
C31 C32 1.517(5) .
C31 C37 1.574(4) .
C31 H31 1.0000 .
C32 C33 1.351(5) .
C32 H32 0.9500 .
C33 C34 1.440(5) .
C33 H33 0.9500 .
C34 C36 1.393(4) .
C34 C35 1.451(4) .
C37 H37 1.0000 .
C38 H38A 0.9800 .
C38 H38B 0.9800 .
C38 H38C 0.9800 .
C39 H39A 0.9800 .
C39 H39B 0.9800 .
C39 H39C 0.9800 .
C40 H40A 0.9800 .
C40 H40B 0.9800 .
C40 H40C 0.9800 .
C41 H41A 0.9800 .
C41 H41B 0.9800 .
C41 H41C 0.9800 .
C42 H42A 0.9800 .
C42 H42B 0.9800 .
C42 H42C 0.9800 .
C43 H43A 0.9800 .
C43 H43B 0.9800 .
C43 H43C 0.9800 .
C51 C56 1.314(9) .
C51 C52 1.348(8) .
C51 C57 1.508(11) .
C52 C53 1.365(9) .
C52 H52 0.9500 .
C53 C54 1.407(10) .
C53 H53 0.9500 .
C54 C55 1.474(11) .
C54 H54 0.9500 .
C55 C56 1.335(11) .
C55 H55 0.9500 .
C56 H56 0.9500 .
C57 H57A 0.9800 .
C57 H57B 0.9800 .
C57 H57C 0.9800 .
